data_4501276
loop_
_publ_author_name
'Hisamatsu, Shugo'
'Masu, Hyuma'
'Azumaya, Isao'
'Takahashi, Masahiro'
'Kishikawa, Keiki'
'Kohmoto, Shigeo'

_publ_section_title
;
 U-Shaped Aromatic Ureadicarboxylic Acids as Versatile Building Blocks:
 Construction of Ladder and Zigzag Networks and Channels
;
_journal_issue 12
_journal_name_full 'Crystal Growth &amp; Design'
_journal_page_first 5387
_journal_paper_doi 10.1021/cg200988w
_journal_volume 11
_journal_year 2011
_chemical_formula_moiety 'C19 H20 N2 O5, C10 H8 N2'
_chemical_formula_sum 'C29 H28 N4 O5'
_chemical_formula_weight 512.55
_chemical_name_systematic
; 
 ? 
;
_space_group_IT_number 15
_symmetry_cell_setting monoclinic
_symmetry_space_group_name_Hall '-C 2yc'
_symmetry_space_group_name_H-M 'C 1 2/c 1'
_atom_sites_solution_hydrogens geom
_atom_sites_solution_primary direct
_atom_sites_solution_secondary difmap
_audit_creation_method SHELXL-97
_cell_angle_alpha 90.00
_cell_angle_beta 109.151(2)
_cell_angle_gamma 90.00
_cell_formula_units_Z 4
_cell_length_a 11.842(3)
_cell_length_b 16.252(3)
_cell_length_c 14.325(4)
_cell_measurement_reflns_used 1178
_cell_measurement_temperature 150
_cell_measurement_theta_max 22.99
_cell_measurement_theta_min 2.51
_cell_volume 2604.4(11)
_computing_cell_refinement 'APEX2 (Bruker AXS, 2006)'
_computing_data_collection 'APEX2 '
_computing_data_reduction 'SAINT (Bruker AXS, 2004)'
_computing_molecular_graphics 'XSHEL (Bruker AXS,2002)'
_computing_publication_material 'XCIF (Bruker AXS, 2001)'
_computing_structure_refinement 'SHELXL-97 (Sheldrick, 1997)'
_computing_structure_solution 'SHELXS-97 (Sheldrick, 1997)'
_diffrn_ambient_temperature 150
_diffrn_detector_area_resol_mean 8.333
_diffrn_measured_fraction_theta_full 0.999
_diffrn_measured_fraction_theta_max 0.916
_diffrn_measurement_device_type 'Bruker APEXII CCD area detector'
_diffrn_measurement_method 'omega scans'
_diffrn_radiation_monochromator graphite
_diffrn_radiation_source 'fine-focus sealed tube'
_diffrn_radiation_type MoK\a
_diffrn_radiation_wavelength 0.71073
_diffrn_reflns_av_R_equivalents 0.0307
_diffrn_reflns_av_sigmaI/netI 0.0436
_diffrn_reflns_limit_h_max 14
_diffrn_reflns_limit_h_min -12
_diffrn_reflns_limit_k_max 20
_diffrn_reflns_limit_k_min -11
_diffrn_reflns_limit_l_max 13
_diffrn_reflns_limit_l_min -17
_diffrn_reflns_number 6457
_diffrn_reflns_theta_full 25.50
_diffrn_reflns_theta_max 27.34
_diffrn_reflns_theta_min 2.21
_exptl_absorpt_coefficient_mu 0.091
_exptl_absorpt_correction_T_max 0.9910
_exptl_absorpt_correction_T_min 0.9820
_exptl_absorpt_correction_type empirical
_exptl_absorpt_process_details
;
SADABS Sheldrick 1996
;
_exptl_crystal_colour colourless
_exptl_crystal_density_diffrn 1.307
_exptl_crystal_density_method 'not measured'
_exptl_crystal_description plate
_exptl_crystal_F_000 1080
_exptl_crystal_size_max 0.20
_exptl_crystal_size_mid 0.20
_exptl_crystal_size_min 0.10
_refine_diff_density_max 0.185
_refine_diff_density_min -0.226
_refine_diff_density_rms 0.049
_refine_ls_extinction_method none
_refine_ls_goodness_of_fit_ref 1.127
_refine_ls_hydrogen_treatment constr
_refine_ls_matrix_type full
_refine_ls_number_parameters 175
_refine_ls_number_reflns 2698
_refine_ls_number_restraints 0
_refine_ls_restrained_S_all 1.127
_refine_ls_R_factor_all 0.0759
_refine_ls_R_factor_gt 0.0469
_refine_ls_shift/su_max 0.000
_refine_ls_shift/su_mean 0.000
_refine_ls_structure_factor_coef Fsqd
_refine_ls_weighting_details 'calc w=1/[\s^2^(Fo^2^)+(0.0518P)^2^+0.0000P] where P=(Fo^2^+2Fc^2^)/3'
_refine_ls_weighting_scheme calc
_refine_ls_wR_factor_gt 0.1062
_refine_ls_wR_factor_ref 0.1191
_reflns_number_gt 1814
_reflns_number_total 2698
_reflns_threshold_expression >2sigma
_cod_data_source_file cg200988w_si_002.cif
_cod_data_source_block 2_6(a1009041mas)
_cod_depositor_comments
;
The following automatic conversions were performed:

'_symmetry_cell_setting' value 'Monoclinic' changed to 'monoclinic'
according to /home/saulius/struct/CIF-dictionaries/cif_core.dic
dictionary named 'cif_core.dic' version 2.4.1 from 2010-06-29.

Automatic conversion script
Id: cif_fix_values 1715 2011-07-08 13:25:40Z adriana 
;
_cod_original_cell_volume 2604.2(11)
_cod_original_sg_symbol_H-M 'C2/c  '
_cod_database_code 4501276

loop_
_symmetry_equiv_pos_as_xyz
'x, y, z'
'-x, y, -z+1/2'
'x+1/2, y+1/2, z'
'-x+1/2, y+1/2, -z+1/2'
'-x, -y, -z'
'x, -y, z-1/2'
'-x+1/2, -y+1/2, -z'
'x+1/2, -y+1/2, z-1/2'

loop_
_atom_site_label
_atom_site_type_symbol
_atom_site_fract_x
_atom_site_fract_y
_atom_site_fract_z
_atom_site_U_iso_or_equiv
_atom_site_adp_type
_atom_site_occupancy
_atom_site_symmetry_multiplicity
_atom_site_calc_flag
_atom_site_refinement_flags
C1 C 1.0000 0.24010(14) 0.2500 0.0261(6) Uani 1 2 d S
C2 C 0.87908(15) 0.36492(10) 0.19280(12) 0.0262(4) Uani 1 1 d .
C3 C 0.89472(15) 0.37750(10) 0.10247(13) 0.0294(4) Uani 1 1 d .
H3A H 0.9117 0.3322 0.0673 0.035 Uiso 1 1 calc R
C4 C 0.88569(15) 0.45592(10) 0.06310(12) 0.0294(4) Uani 1 1 d .
H4 H 0.8970 0.4644 0.0011 0.035 Uiso 1 1 calc R
C5 C 0.86015(15) 0.52235(10) 0.11401(13) 0.0276(4) Uani 1 1 d .
C6 C 0.83828(15) 0.50836(10) 0.20236(13) 0.0300(4) Uani 1 1 d .
H6 H 0.8169 0.5531 0.2358 0.036 Uiso 1 1 calc R
C7 C 0.84730(16) 0.43033(10) 0.24196(13) 0.0291(4) Uani 1 1 d .
H7 H 0.8320 0.4213 0.3022 0.035 Uiso 1 1 calc R
C8 C 0.86658(15) 0.60684(10) 0.07568(13) 0.0295(4) Uani 1 1 d .
C9 C 0.78965(16) 0.24018(11) 0.23823(14) 0.0346(5) Uani 1 1 d .
H9A H 0.7404 0.2772 0.2640 0.042 Uiso 1 1 calc R
H9B H 0.8138 0.1927 0.2838 0.042 Uiso 1 1 calc R
C10 C 0.71477(19) 0.20948(13) 0.13687(16) 0.0556(6) Uani 1 1 d .
H10A H 0.6934 0.2559 0.0907 0.083 Uiso 1 1 calc R
H10B H 0.6418 0.1836 0.1410 0.083 Uiso 1 1 calc R
H10C H 0.7607 0.1691 0.1134 0.083 Uiso 1 1 calc R
C11 C 0.43697(18) 0.31722(11) 0.00082(14) 0.0383(5) Uani 1 1 d .
H11 H 0.4348 0.2678 -0.0351 0.046 Uiso 1 1 calc R
C12 C 0.47519(18) 0.38782(10) -0.03255(14) 0.0384(5) Uani 1 1 d .
H12 H 0.4985 0.3861 -0.0900 0.046 Uiso 1 1 calc R
C13 C 0.47978(16) 0.46107(10) 0.01707(13) 0.0291(4) Uani 1 1 d .
C14 C 0.4428(2) 0.45873(12) 0.09912(15) 0.0475(6) Uani 1 1 d .
H14 H 0.4429 0.5075 0.1357 0.057 Uiso 1 1 calc R
C15 C 0.4060(2) 0.38526(12) 0.12757(16) 0.0486(6) Uani 1 1 d .
H15 H 0.3811 0.3853 0.1843 0.058 Uiso 1 1 calc R
N1 N 0.89696(12) 0.28444(8) 0.23704(10) 0.0271(4) Uani 1 1 d .
N2 N 0.40301(13) 0.31407(9) 0.08025(11) 0.0350(4) Uani 1 1 d .
O1 O 1.0000 0.16410(10) 0.2500 0.0332(4) Uani 1 2 d S
O2 O 0.88359(12) 0.62057(7) -0.00203(9) 0.0411(4) Uani 1 1 d .
O3 O 0.85641(12) 0.66517(7) 0.13680(9) 0.0375(4) Uani 1 1 d .
H3 H 0.8685 0.7113 0.1153 0.056 Uiso 1 1 calc R

loop_
_atom_site_aniso_label
_atom_site_aniso_U_11
_atom_site_aniso_U_22
_atom_site_aniso_U_33
_atom_site_aniso_U_23
_atom_site_aniso_U_13
_atom_site_aniso_U_12
C1 0.0404(15) 0.0200(13) 0.0213(13) 0.000 0.0147(11) 0.000
C2 0.0282(9) 0.0204(9) 0.0306(10) -0.0001(7) 0.0107(8) -0.0010(7)
C3 0.0381(11) 0.0230(9) 0.0284(10) -0.0021(7) 0.0128(8) 0.0020(8)
C4 0.0355(10) 0.0295(10) 0.0249(10) 0.0014(7) 0.0123(8) 0.0024(8)
C5 0.0281(10) 0.0250(9) 0.0303(10) 0.0017(8) 0.0105(8) 0.0022(7)
C6 0.0330(10) 0.0238(9) 0.0369(11) -0.0003(8) 0.0167(8) 0.0044(8)
C7 0.0353(10) 0.0271(10) 0.0301(10) 0.0011(8) 0.0177(8) 0.0003(8)
C8 0.0316(10) 0.0257(10) 0.0336(11) 0.0013(8) 0.0140(8) 0.0040(8)
C9 0.0371(11) 0.0283(10) 0.0438(12) 0.0019(8) 0.0205(9) -0.0029(8)
C10 0.0426(13) 0.0539(15) 0.0596(15) 0.0076(12) 0.0022(11) -0.0148(11)
C11 0.0559(13) 0.0240(10) 0.0387(12) 0.0002(8) 0.0207(10) 0.0003(9)
C12 0.0612(14) 0.0267(10) 0.0353(11) -0.0019(8) 0.0267(10) -0.0003(9)
C13 0.0305(10) 0.0269(10) 0.0300(10) 0.0011(8) 0.0100(8) -0.0005(8)
C14 0.0733(15) 0.0310(11) 0.0530(14) -0.0125(10) 0.0408(12) -0.0134(10)
C15 0.0730(15) 0.0374(12) 0.0510(13) -0.0055(10) 0.0417(12) -0.0107(11)
N1 0.0315(8) 0.0205(8) 0.0316(8) 0.0009(6) 0.0135(7) -0.0016(6)
N2 0.0404(9) 0.0283(9) 0.0386(10) 0.0016(7) 0.0160(8) -0.0002(7)
O1 0.0501(11) 0.0190(9) 0.0347(10) 0.000 0.0197(9) 0.000
O2 0.0630(10) 0.0299(8) 0.0382(8) 0.0062(6) 0.0270(7) 0.0049(6)
O3 0.0562(9) 0.0214(7) 0.0440(8) 0.0010(6) 0.0288(7) 0.0015(6)

loop_
_atom_type_symbol
_atom_type_description
_atom_type_scat_dispersion_real
_atom_type_scat_dispersion_imag
_atom_type_scat_source
C C 0.0033 0.0016 'International Tables Vol C Tables 4.2.6.8 and 6.1.1.4'
H H 0.0000 0.0000 'International Tables Vol C Tables 4.2.6.8 and 6.1.1.4'
N N 0.0061 0.0033 'International Tables Vol C Tables 4.2.6.8 and 6.1.1.4'
O O 0.0106 0.0060 'International Tables Vol C Tables 4.2.6.8 and 6.1.1.4'

loop_
_geom_angle_atom_site_label_1
_geom_angle_atom_site_label_2
_geom_angle_atom_site_label_3
_geom_angle
_geom_angle_site_symmetry_3
O1 C1 N1 121.57(10) .
O1 C1 N1 121.57(10) 2_755
N1 C1 N1 116.9(2) 2_755
C3 C2 C7 120.13(15) .
C3 C2 N1 120.12(14) .
C7 C2 N1 119.75(15) .
C2 C3 C4 120.13(16) .
C2 C3 H3A 119.9 .
C4 C3 H3A 119.9 .
C3 C4 C5 120.16(16) .
C3 C4 H4 119.9 .
C5 C4 H4 119.9 .
C4 C5 C6 119.19(16) .
C4 C5 C8 118.42(15) .
C6 C5 C8 122.21(15) .
C7 C6 C5 120.80(16) .
C7 C6 H6 119.6 .
C5 C6 H6 119.6 .
C6 C7 C2 119.41(16) .
C6 C7 H7 120.3 .
C2 C7 H7 120.3 .
O2 C8 O3 123.60(16) .
O2 C8 C5 123.41(15) .
O3 C8 C5 112.94(15) .
N1 C9 C10 112.79(15) .
N1 C9 H9A 109.0 .
C10 C9 H9A 109.0 .
N1 C9 H9B 109.0 .
C10 C9 H9B 109.0 .
H9A C9 H9B 107.8 .
C9 C10 H10A 109.5 .
C9 C10 H10B 109.5 .
H10A C10 H10B 109.5 .
C9 C10 H10C 109.5 .
H10A C10 H10C 109.5 .
H10B C10 H10C 109.5 .
N2 C11 C12 123.86(17) .
N2 C11 H11 118.1 .
C12 C11 H11 118.1 .
C11 C12 C13 120.20(17) .
C11 C12 H12 119.9 .
C13 C12 H12 119.9 .
C12 C13 C14 116.40(16) .
C12 C13 C13 121.8(2) 5_665
C14 C13 C13 121.83(19) 5_665
C15 C14 C13 119.64(18) .
C15 C14 H14 120.2 .
C13 C14 H14 120.2 .
N2 C15 C14 123.95(18) .
N2 C15 H15 118.0 .
C14 C15 H15 118.0 .
C1 N1 C2 122.10(13) .
C1 N1 C9 118.38(14) .
C2 N1 C9 116.66(14) .
C11 N2 C15 115.93(16) .
C8 O3 H3 109.5 .

loop_
_geom_bond_atom_site_label_1
_geom_bond_atom_site_label_2
_geom_bond_distance
_geom_bond_site_symmetry_2
C1 O1 1.235(3) .
C1 N1 1.3761(18) .
C1 N1 1.3762(18) 2_755
C2 C3 1.381(2) .
C2 C7 1.393(2) .
C2 N1 1.438(2) .
C3 C4 1.384(2) .
C3 H3A 0.9500 .
C4 C5 1.390(2) .
C4 H4 0.9500 .
C5 C6 1.391(2) .
C5 C8 1.490(2) .
C6 C7 1.379(2) .
C6 H6 0.9500 .
C7 H7 0.9500 .
C8 O2 1.215(2) .
C8 O3 1.322(2) .
C9 N1 1.465(2) .
C9 C10 1.516(3) .
C9 H9A 0.9900 .
C9 H9B 0.9900 .
C10 H10A 0.9800 .
C10 H10B 0.9800 .
C10 H10C 0.9800 .
C11 N2 1.326(2) .
C11 C12 1.375(2) .
C11 H11 0.9500 .
C12 C13 1.378(2) .
C12 H12 0.9500 .
C13 C14 1.383(2) .
C13 C13 1.491(3) 5_665
C14 C15 1.378(3) .
C14 H14 0.9500 .
C15 N2 1.336(2) .
C15 H15 0.9500 .
O3 H3 0.8400 .
